data_7217609
loop_
_publ_author_name
'Zou, You-Quan'
'Guo, Wei'
'Liu, Feng-Lei'
'Lu, Liang-Qiu'
'Chen, Jia-Rong'
'Xiao, Wen-Jing'

_publ_section_title
;
 Visible-light-induced photocatalytic formyloxylation reactions of
 3-bromooxindoles with water and DMF: the scope and mechanism
;
_journal_issue 8
_journal_name_full 'Green Chemistry'
_journal_page_first 3787
_journal_paper_doi 10.1039/C4GC00647J
_journal_volume 16
_journal_year 2014
_chemical_formula_sum 'C11 H10 Br N O3'
_chemical_formula_weight 284.11
_chemical_name_systematic
; 
 ? 
;
_space_group_IT_number 61
_symmetry_cell_setting orthorhombic
_symmetry_space_group_name_Hall '-P 2ac 2ab'
_symmetry_space_group_name_H-M 'P b c a'
_atom_sites_solution_hydrogens geom
_atom_sites_solution_primary direct
_atom_sites_solution_secondary difmap
_audit_creation_method SHELXL-97
_cell_angle_alpha 90.00
_cell_angle_beta 90.00
_cell_angle_gamma 90.00
_cell_formula_units_Z 8
_cell_length_a 12.936(3)
_cell_length_b 12.022(2)
_cell_length_c 14.578(3)
_cell_measurement_reflns_used 3067
_cell_measurement_temperature 298(2)
_cell_measurement_theta_max 23.66
_cell_measurement_theta_min 2.70
_cell_volume 2267.1(8)
_computing_cell_refinement 'Bruker SMART'
_computing_data_collection 'Bruker SMART'
_computing_data_reduction 'Bruker SAINT'
_computing_molecular_graphics 'Bruker SHELXTL'
_computing_publication_material 'Bruker SHELXTL'
_computing_structure_refinement 'SHELXL-97 (Sheldrick, 1997)'
_computing_structure_solution 'SHELXS-97 (Sheldrick, 1990)'
_diffrn_ambient_temperature 298(2)
_diffrn_measured_fraction_theta_full 0.994
_diffrn_measured_fraction_theta_max 0.994
_diffrn_measurement_device_type 'CCD area detector'
_diffrn_measurement_method 'phi and omega scans'
_diffrn_radiation_monochromator graphite
_diffrn_radiation_source 'fine-focus sealed tube'
_diffrn_radiation_type MoK\a
_diffrn_radiation_wavelength 0.71073
_diffrn_reflns_av_R_equivalents 0.0440
_diffrn_reflns_av_sigmaI/netI 0.1014
_diffrn_reflns_limit_h_max 15
_diffrn_reflns_limit_h_min -15
_diffrn_reflns_limit_k_max 10
_diffrn_reflns_limit_k_min -14
_diffrn_reflns_limit_l_max 17
_diffrn_reflns_limit_l_min -17
_diffrn_reflns_number 12486
_diffrn_reflns_theta_full 25.99
_diffrn_reflns_theta_max 25.99
_diffrn_reflns_theta_min 2.70
_exptl_absorpt_coefficient_mu 3.617
_exptl_absorpt_correction_T_max 0.7137
_exptl_absorpt_correction_T_min 0.6708
_exptl_absorpt_correction_type none
_exptl_crystal_density_meas 0
_exptl_crystal_density_method 'not measured'
_exptl_crystal_F_000 1136
_exptl_crystal_size_max 0.12
_exptl_crystal_size_mid 0.10
_exptl_crystal_size_min 0.10
_refine_diff_density_max 0.413
_refine_diff_density_min -0.376
_refine_diff_density_rms 0.085
_refine_ls_extinction_method none
_refine_ls_goodness_of_fit_ref 1.053
_refine_ls_hydrogen_treatment mixed
_refine_ls_matrix_type full
_refine_ls_number_parameters 147
_refine_ls_number_reflns 2209
_refine_ls_number_restraints 0
_refine_ls_restrained_S_all 1.053
_refine_ls_R_factor_all 0.0491
_refine_ls_R_factor_gt 0.0346
_refine_ls_shift/su_max 0.001
_refine_ls_shift/su_mean 0.000
_refine_ls_structure_factor_coef Fsqd
_refine_ls_weighting_details 'calc w=1/[\s^2^(Fo^2^)+(0.0000P)^2^+0.0000P] where P=(Fo^2^+2Fc^2^)/3'
_refine_ls_weighting_scheme calc
_refine_ls_wR_factor_gt 0.1023
_refine_ls_wR_factor_ref 0.1224
_reflns_number_gt 1812
_reflns_number_total 2209
_reflns_threshold_expression >2sigma(I)
_cod_duplicate_entry 7215812
_cod_data_source_file c4gc00647j2.cif
_cod_data_source_block t
_cod_depositor_comments
;
The following automatic conversions were performed:

'_symmetry_cell_setting' value 'Orthorhombic' changed to
'orthorhombic' according to
/usr/data/users/saulius/crontab/automatic-downloads/current/RSC/lib/dictionaries/cif_core.dic
dictionary named 'cif_core.dic' version 2.4.2 from 2011-04-26.

Automatic conversion script
Id: cif_fix_values 2281 2013-09-26 08:29:07Z andrius 
;
_cod_original_sg_symbol_H-M Pbca
_cod_database_code 7217609

loop_
_symmetry_equiv_pos_as_xyz
'x, y, z'
'-x+1/2, -y, z+1/2'
'-x, y+1/2, -z+1/2'
'x+1/2, -y+1/2, -z'
'-x, -y, -z'
'x-1/2, y, -z-1/2'
'x, -y-1/2, z-1/2'
'-x-1/2, y-1/2, z'

loop_
_atom_site_label
_atom_site_type_symbol
_atom_site_fract_x
_atom_site_fract_y
_atom_site_fract_z
_atom_site_U_iso_or_equiv
_atom_site_adp_type
_atom_site_occupancy
_atom_site_symmetry_multiplicity
_atom_site_calc_flag
_atom_site_refinement_flags
Br1 Br 1.09248(3) 0.76340(3) 1.01120(3) 0.0652(2) Uani 1 1 d .
C1 C 0.88350(18) 0.5826(2) 0.85789(18) 0.0378(6) Uani 1 1 d .
C2 C 0.96603(17) 0.6499(2) 0.8817(2) 0.0412(6) Uani 1 1 d .
H2 H 1.0098 0.6798 0.8374 0.049 Uiso 1 1 calc R
C3 C 0.98071(19) 0.6710(2) 0.9741(2) 0.0419(6) Uani 1 1 d .
C4 C 0.9175(2) 0.6270(2) 1.0407(2) 0.0436(6) Uani 1 1 d .
H4 H 0.9299 0.6431 1.1021 0.052 Uiso 1 1 calc R
C5 C 0.8353(2) 0.5587(2) 1.01671(19) 0.0447(7) Uani 1 1 d .
H5 H 0.7921 0.5279 1.0610 0.054 Uiso 1 1 calc R
C6 C 0.82011(18) 0.53823(19) 0.92514(18) 0.0372(6) Uani 1 1 d .
C7 C 0.75007(18) 0.4749(2) 0.7914(2) 0.0423(6) Uani 1 1 d .
C8 C 0.85018(19) 0.5386(2) 0.76677(19) 0.0414(7) Uani 1 1 d .
C9 C 0.6618(2) 0.4155(3) 0.9337(2) 0.0609(9) Uani 1 1 d .
H9A H 0.6140 0.4692 0.9578 0.091 Uiso 1 1 calc R
H9B H 0.6913 0.3736 0.9833 0.091 Uiso 1 1 calc R
H9C H 0.6261 0.3660 0.8929 0.091 Uiso 1 1 calc R
C10 C 0.9272(2) 0.4589(3) 0.7239(2) 0.0633(9) Uani 1 1 d .
H10A H 0.8984 0.4281 0.6688 0.095 Uiso 1 1 calc R
H10B H 0.9422 0.3999 0.7664 0.095 Uiso 1 1 calc R
H10C H 0.9898 0.4981 0.7096 0.095 Uiso 1 1 calc R
C11 C 0.7516(2) 0.6903(2) 0.7105(2) 0.0527(7) Uani 1 1 d .
H11 H 0.7403 0.7450 0.6665 0.063 Uiso 1 1 calc R
N1 N 0.74330(15) 0.47229(17) 0.88428(17) 0.0428(6) Uani 1 1 d .
O1 O 0.69218(17) 0.43045(17) 0.73732(14) 0.0565(6) Uani 1 1 d .
O2 O 0.83165(14) 0.62307(16) 0.69757(13) 0.0501(5) Uani 1 1 d .
O3 O 0.69279(18) 0.68697(18) 0.77336(18) 0.0675(6) Uani 1 1 d .

loop_
_atom_site_aniso_label
_atom_site_aniso_U_11
_atom_site_aniso_U_22
_atom_site_aniso_U_33
_atom_site_aniso_U_23
_atom_site_aniso_U_13
_atom_site_aniso_U_12
Br1 0.0598(3) 0.0657(3) 0.0702(4) -0.00799(16) -0.02414(17) -0.01165(14)
C1 0.0347(11) 0.0467(14) 0.0319(15) -0.0026(11) -0.0026(11) 0.0056(10)
C2 0.0348(12) 0.0490(14) 0.0397(17) 0.0010(12) -0.0004(11) 0.0007(10)
C3 0.0406(13) 0.0415(14) 0.0436(17) -0.0046(12) -0.0138(12) 0.0030(11)
C4 0.0509(14) 0.0514(16) 0.0284(15) -0.0058(13) -0.0087(12) 0.0095(12)
C5 0.0487(15) 0.0528(17) 0.0325(16) 0.0021(12) 0.0007(12) 0.0029(12)
C6 0.0375(11) 0.0404(13) 0.0337(16) 0.0031(10) -0.0037(11) 0.0025(10)
C7 0.0397(14) 0.0440(14) 0.0431(18) -0.0035(12) -0.0053(11) 0.0047(11)
C8 0.0393(14) 0.0539(16) 0.0310(15) -0.0057(12) -0.0009(11) 0.0054(11)
C9 0.0562(17) 0.069(2) 0.058(2) 0.0108(16) -0.0027(16) -0.0183(14)
C10 0.0511(16) 0.085(2) 0.054(2) -0.0286(18) -0.0005(15) 0.0189(16)
C11 0.0585(17) 0.0510(16) 0.0486(19) 0.0058(14) -0.0072(16) 0.0019(13)
N1 0.0434(11) 0.0436(12) 0.0416(16) 0.0037(10) -0.0040(10) -0.0051(9)
O1 0.0560(12) 0.0593(13) 0.0543(15) -0.0106(10) -0.0157(10) -0.0071(10)
O2 0.0509(10) 0.0676(12) 0.0318(12) 0.0034(9) 0.0017(9) -0.0008(9)
O3 0.0674(14) 0.0666(14) 0.0686(17) 0.0081(11) 0.0139(13) 0.0203(11)

loop_
_atom_type_symbol
_atom_type_description
_atom_type_scat_dispersion_real
_atom_type_scat_dispersion_imag
_atom_type_scat_source
C C 0.0033 0.0016 'International Tables Vol C Tables 4.2.6.8 and 6.1.1.4'
H H 0.0000 0.0000 'International Tables Vol C Tables 4.2.6.8 and 6.1.1.4'
N N 0.0061 0.0033 'International Tables Vol C Tables 4.2.6.8 and 6.1.1.4'
O O 0.0106 0.0060 'International Tables Vol C Tables 4.2.6.8 and 6.1.1.4'
Br Br -0.2901 2.4595 'International Tables Vol C Tables 4.2.6.8 and 6.1.1.4'

loop_
_geom_angle_atom_site_label_1
_geom_angle_atom_site_label_2
_geom_angle_atom_site_label_3
_geom_angle
C2 C1 C6 120.3(2)
C2 C1 C8 130.7(3)
C6 C1 C8 108.8(2)
C3 C2 C1 117.2(3)
C3 C2 H2 121.4
C1 C2 H2 121.4
C4 C3 C2 122.4(2)
C4 C3 Br1 118.4(2)
C2 C3 Br1 119.2(2)
C3 C4 C5 120.4(3)
C3 C4 H4 119.8
C5 C4 H4 119.8
C6 C5 C4 117.4(3)
C6 C5 H5 121.3
C4 C5 H5 121.3
C5 C6 C1 122.4(2)
C5 C6 N1 128.0(2)
C1 C6 N1 109.6(2)
O1 C7 N1 126.8(3)
O1 C7 C8 125.8(3)
N1 C7 C8 107.3(2)
O2 C8 C1 114.7(2)
O2 C8 C10 105.3(2)
C1 C8 C10 113.6(2)
O2 C8 C7 111.7(2)
C1 C8 C7 102.1(2)
C10 C8 C7 109.4(2)
N1 C9 H9A 109.5
N1 C9 H9B 109.5
H9A C9 H9B 109.5
N1 C9 H9C 109.5
H9A C9 H9C 109.5
H9B C9 H9C 109.5
C8 C10 H10A 109.5
C8 C10 H10B 109.5
H10A C10 H10B 109.5
C8 C10 H10C 109.5
H10A C10 H10C 109.5
H10B C10 H10C 109.5
O3 C11 O2 125.9(3)
O3 C11 H11 117.1
O2 C11 H11 117.1
C7 N1 C6 111.4(2)
C7 N1 C9 123.7(2)
C6 N1 C9 124.8(3)
C11 O2 C8 117.2(2)

loop_
_geom_bond_atom_site_label_1
_geom_bond_atom_site_label_2
_geom_bond_distance
Br1 C3 1.902(3)
C1 C2 1.384(4)
C1 C6 1.385(3)
C1 C8 1.493(4)
C2 C3 1.384(4)
C2 H2 0.9300
C3 C4 1.375(4)
C4 C5 1.389(4)
C4 H4 0.9300
C5 C6 1.371(4)
C5 H5 0.9300
C6 N1 1.404(3)
C7 O1 1.212(3)
C7 N1 1.357(4)
C7 C8 1.547(4)
C8 O2 1.451(4)
C8 C10 1.517(4)
C9 N1 1.448(3)
C9 H9A 0.9600
C9 H9B 0.9600
C9 H9C 0.9600
C10 H10A 0.9600
C10 H10B 0.9600
C10 H10C 0.9600
C11 O3 1.192(4)
C11 O2 1.328(3)
C11 H11 0.9300

loop_
_geom_torsion_atom_site_label_1
_geom_torsion_atom_site_label_2
_geom_torsion_atom_site_label_3
_geom_torsion_atom_site_label_4
_geom_torsion
C6 C1 C2 C3 -0.7(4)
C8 C1 C2 C3 -175.9(3)
C1 C2 C3 C4 0.5(4)
C1 C2 C3 Br1 -179.75(18)
C2 C3 C4 C5 0.0(4)
Br1 C3 C4 C5 -179.7(2)
C3 C4 C5 C6 -0.4(4)
C4 C5 C6 C1 0.3(4)
C4 C5 C6 N1 179.8(2)
C2 C1 C6 C5 0.3(4)
C8 C1 C6 C5 176.4(2)
C2 C1 C6 N1 -179.3(2)
C8 C1 C6 N1 -3.1(3)
C2 C1 C8 O2 -56.4(3)
C6 C1 C8 O2 128.0(2)
C2 C1 C8 C10 64.8(4)
C6 C1 C8 C10 -110.8(3)
C2 C1 C8 C7 -177.4(3)
C6 C1 C8 C7 6.9(3)
O1 C7 C8 O2 52.2(3)
N1 C7 C8 O2 -131.6(2)
O1 C7 C8 C1 175.3(3)
N1 C7 C8 C1 -8.5(3)
O1 C7 C8 C10 -64.0(4)
N1 C7 C8 C10 112.1(3)
O1 C7 N1 C6 -176.6(3)
C8 C7 N1 C6 7.2(3)
O1 C7 N1 C9 -1.2(4)
C8 C7 N1 C9 -177.3(2)
C5 C6 N1 C7 177.7(2)
C1 C6 N1 C7 -2.8(3)
C5 C6 N1 C9 2.3(4)
C1 C6 N1 C9 -178.2(2)
O3 C11 O2 C8 -0.8(4)
C1 C8 O2 C11 -67.6(3)
C10 C8 O2 C11 166.7(2)
C7 C8 O2 C11 48.0(3)
